data_7043926
loop_
_publ_author_name
'Evtushok, Darya V.'
'Melnikov, Anatoly'
'Vorotnikova, Natalya A.'
'Vorotnikov, Yuri A.'
'Ryadun, Alexey A.'
'Kuratieva, Natalia'
'Kozyr, Konstantin V.'
'Obedinskaya, Natalia R.'
'Kretov, Evgeniy I.'
'Novozhilov, Igor'
'Mironov, Yuri V.'
'Stass, Dmitri'
'Efremova, Olga A.'
'Shestopalov, Michael A.'

_publ_section_title
;
 Comparative Study of Optical Properties and X-ray Induced Luminescence of
 Octahedral Molybdenum and Tungsten Cluster Complexes
;
_journal_name_full 'Dalton Trans.'
_journal_paper_doi 10.1039/C7DT01919J
_journal_year 2017
_chemical_formula_moiety 'H8 I8 O6 W6, 12(H2 O)'
_chemical_formula_sum 'H32 I8 O18 W6'
_chemical_formula_weight 2438.55
_space_group_crystal_system triclinic
_space_group_IT_number 2
_space_group_name_Hall '-P 1'
_space_group_name_H-M_alt 'P -1'
_symmetry_space_group_name_Hall '-P 1'
_symmetry_space_group_name_H-M 'P -1'
_atom_sites_solution_hydrogens notdet
_atom_sites_solution_primary direct
_atom_sites_solution_secondary difmap
_audit_creation_method SHELXL-2014/7
_audit_update_record
;
2017-07-21 deposited with the CCDC.
2017-08-07 downloaded from the CCDC.
;
_cell_angle_alpha 74.110(1)
_cell_angle_beta 67.878(1)
_cell_angle_gamma 88.438(1)
_cell_formula_units_Z 1
_cell_length_a 9.5082(2)
_cell_length_b 9.8579(2)
_cell_length_c 9.9671(2)
_cell_measurement_reflns_used 8159
_cell_measurement_temperature 150(2)
_cell_measurement_theta_max 30.67
_cell_measurement_theta_min 3.03
_cell_volume 829.36(3)
_computing_cell_refinement 'Bruker SAINT'
_computing_data_collection 'Bruker APEX2'
_computing_data_reduction 'Bruker SAINT'
_computing_molecular_graphics 'Bruker SHELXTL'
_computing_publication_material 'Bruker SHELXTL'
_computing_structure_refinement 'Bruker SHELXTL'
_computing_structure_solution 'Bruker SHELXTL'
_diffrn_ambient_temperature 150(2)
_diffrn_detector_area_resol_mean 25
_diffrn_measured_fraction_theta_full 0.994
_diffrn_measured_fraction_theta_max 0.990
_diffrn_measurement_device_type 'Bruker Nonius X8Apex CCD area-detector'
_diffrn_measurement_method '\f scans'
_diffrn_radiation_monochromator graphite
_diffrn_radiation_probe x-ray
_diffrn_radiation_type MoK\a
_diffrn_radiation_wavelength 0.71073
_diffrn_reflns_av_R_equivalents 0.0302
_diffrn_reflns_av_unetI/netI 0.0369
_diffrn_reflns_Laue_measured_fraction_full 0.994
_diffrn_reflns_Laue_measured_fraction_max 0.990
_diffrn_reflns_limit_h_max 8
_diffrn_reflns_limit_h_min -13
_diffrn_reflns_limit_k_max 14
_diffrn_reflns_limit_k_min -14
_diffrn_reflns_limit_l_max 10
_diffrn_reflns_limit_l_min -14
_diffrn_reflns_number 10599
_diffrn_reflns_point_group_measured_fraction_full 0.994
_diffrn_reflns_point_group_measured_fraction_max 0.990
_diffrn_reflns_theta_full 25.250
_diffrn_reflns_theta_max 30.674
_diffrn_reflns_theta_min 2.301
_diffrn_standards_decay_% 0
_diffrn_standards_number 0
_exptl_absorpt_coefficient_mu 28.220
_exptl_absorpt_correction_T_max 0.2111
_exptl_absorpt_correction_T_min 0.0706
_exptl_absorpt_correction_type multi-scan
_exptl_absorpt_process_details 'Bruker SADABS'
_exptl_crystal_colour 'dark orange'
_exptl_crystal_density_diffrn 4.882
_exptl_crystal_description prism
_exptl_crystal_F_000 1044
_exptl_crystal_size_max 0.200
_exptl_crystal_size_mid 0.100
_exptl_crystal_size_min 0.080
_refine_diff_density_max 1.724
_refine_diff_density_min -2.470
_refine_diff_density_rms 0.287
_refine_ls_extinction_coef 0.00225(7)
_refine_ls_extinction_expression Fc^*^=kFc[1+0.001xFc^2^\l^3^/sin(2\q)]^-1/4^
_refine_ls_extinction_method 'SHELXL-2014/7 (Sheldrick 2014'
_refine_ls_goodness_of_fit_ref 1.079
_refine_ls_hydrogen_treatment undef
_refine_ls_matrix_type full
_refine_ls_number_parameters 165
_refine_ls_number_reflns 5093
_refine_ls_number_restraints 0
_refine_ls_restrained_S_all 1.079
_refine_ls_R_factor_all 0.0245
_refine_ls_R_factor_gt 0.0229
_refine_ls_shift/su_max 0.001
_refine_ls_shift/su_mean 0.000
_refine_ls_structure_factor_coef Fsqd
_refine_ls_weighting_details 'w=1/[\s^2^(Fo^2^)+(0.0136P)^2^+2.8733P] where P=(Fo^2^+2Fc^2^)/3'
_refine_ls_weighting_scheme calc
_refine_ls_wR_factor_gt 0.0575
_refine_ls_wR_factor_ref 0.0582
_reflns_Friedel_coverage 0.000
_reflns_number_gt 4842
_reflns_number_total 5093
_reflns_threshold_expression >2\s(I)
_cod_data_source_file c7dt01919j2.cif
_cod_data_source_block dar082
_cod_database_code 7043926
_shelx_shelxl_version_number 2014/7
_shelx_space_group_comment
;
The symmetry employed for this shelxl refinement is uniquely defined
by the following loop, which should always be used as a source of
symmetry information in preference to the above space-group names.
They are only intended as comments.
;
_shelx_estimated_absorpt_t_min 0.071
_shelx_estimated_absorpt_t_max 0.211

loop_
_space_group_symop_operation_xyz
'x, y, z'
'-x, -y, -z'

loop_
_atom_site_label
_atom_site_type_symbol
_atom_site_fract_x
_atom_site_fract_y
_atom_site_fract_z
_atom_site_U_iso_or_equiv
_atom_site_adp_type
_atom_site_occupancy
_atom_site_site_symmetry_order
_atom_site_calc_flag
_atom_site_refinement_flags_occupancy
_atom_site_disorder_assembly
_atom_site_disorder_group
W1 W 0.13265(2) 0.00719(2) 0.30236(2) 0.01054(5) Uani 1 1 d . . .
W2 W 0.14779(2) 0.10724(2) 0.51884(2) 0.00931(5) Uani 1 1 d . . .
W3 W -0.07898(2) 0.16748(2) 0.42363(2) 0.00959(5) Uani 1 1 d . . .
I1 I 0.38317(3) -0.05618(3) 0.38808(3) 0.01283(6) Uani 1 1 d . . .
I2 I -0.06663(4) 0.28584(3) 0.64668(4) 0.02234(8) Uani 1 1 d . . .
I3 I -0.09935(3) 0.07021(3) 0.18887(3) 0.01740(7) Uani 1 1 d . . .
I4 I 0.21414(4) 0.30118(3) 0.23091(4) 0.02187(8) Uani 1 1 d . . .
O1 O 0.2817(4) 0.0186(5) 0.0804(4) 0.0331(10) Uani 1 1 d . . .
O1W O 0.0015(6) 0.4201(5) 0.9071(5) 0.0472(14) Uani 1 1 d . . .
O2 O 0.3087(4) 0.2263(3) 0.5456(5) 0.0213(7) Uani 1 1 d . . .
O2W O 0.2501(5) 0.2438(4) 0.8426(5) 0.0300(9) Uani 1 1 d . . .
O3 O -0.1701(4) 0.3507(3) 0.3390(4) 0.0210(7) Uani 1 1 d . . .
O3W O 0.3610(5) 0.5096(4) 0.4787(5) 0.0287(9) Uani 1 1 d . . .
O4W O 0.5043(5) 0.5971(5) 0.1715(5) 0.0329(9) Uani 1 1 d . . .
O5W O 0.5858(8) 0.3249(8) 0.2647(9) 0.0212(17) Uani 0.488(8) 1 d P A 2
O6W O 0.6967(10) 0.3622(9) 0.1114(11) 0.037(2) Uani 0.512(8) 1 d P A 1
O7W O 0.6800(11) 0.2621(10) -0.0103(10) 0.033(2) Uani 0.488(8) 1 d P A 2
O8W O 0.5670(9) 0.1816(7) 0.0106(8) 0.0237(17) Uani 0.512(8) 1 d P A 1

loop_
_atom_site_aniso_label
_atom_site_aniso_U_11
_atom_site_aniso_U_22
_atom_site_aniso_U_33
_atom_site_aniso_U_23
_atom_site_aniso_U_13
_atom_site_aniso_U_12
W1 0.00894(8) 0.01311(8) 0.00833(8) -0.00307(6) -0.00199(6) 0.00131(6)
W2 0.00912(8) 0.00614(7) 0.01316(8) -0.00360(6) -0.00418(6) 0.00033(5)
W3 0.00936(8) 0.00516(7) 0.01288(9) -0.00086(6) -0.00393(6) 0.00032(5)
I1 0.00933(12) 0.01317(12) 0.01501(13) -0.00402(10) -0.00367(10) 0.00219(9)
I2 0.01818(15) 0.01845(14) 0.0425(2) -0.02329(14) -0.01502(14) 0.00839(11)
I3 0.01550(14) 0.02600(15) 0.01155(13) -0.00487(11) -0.00658(11) 0.00372(11)
I4 0.01418(14) 0.01499(13) 0.02581(16) 0.01056(12) -0.00710(12) -0.00586(10)
O1 0.0184(18) 0.060(3) 0.0125(16) -0.0058(18) -0.0009(14) 0.0117(18)
O1W 0.065(3) 0.032(2) 0.028(2) -0.0008(19) -0.006(2) 0.023(2)
O2 0.0175(17) 0.0133(14) 0.040(2) -0.0107(15) -0.0156(16) -0.0006(12)
O2W 0.031(2) 0.0279(19) 0.032(2) -0.0127(17) -0.0088(18) -0.0040(16)
O3 0.0174(16) 0.0099(14) 0.034(2) -0.0003(13) -0.0123(15) 0.0037(12)
O3W 0.0244(19) 0.0218(17) 0.031(2) -0.0008(16) -0.0059(17) -0.0007(15)
O4W 0.032(2) 0.032(2) 0.029(2) -0.0014(17) -0.0102(18) -0.0082(17)
O5W 0.013(3) 0.025(4) 0.023(4) -0.007(3) -0.004(3) 0.002(3)
O6W 0.036(5) 0.032(4) 0.046(5) -0.015(4) -0.016(4) 0.013(4)
O7W 0.038(5) 0.039(5) 0.028(4) -0.014(4) -0.017(4) 0.015(4)
O8W 0.023(4) 0.020(3) 0.024(4) -0.009(3) -0.004(3) 0.005(3)

loop_
_atom_type_symbol
_atom_type_description
_atom_type_scat_dispersion_real
_atom_type_scat_dispersion_imag
_atom_type_scat_source
O O 0.0106 0.0060 'International Tables Vol C Tables 4.2.6.8 and 6.1.1.4'
H H 0.0000 0.0000 'International Tables Vol C Tables 4.2.6.8 and 6.1.1.4'
I I -0.4742 1.8119 'International Tables Vol C Tables 4.2.6.8 and 6.1.1.4'
W W -0.8490 6.8722 'International Tables Vol C Tables 4.2.6.8 and 6.1.1.4'

loop_
_geom_angle_atom_site_label_1
_geom_angle_atom_site_label_2
_geom_angle_atom_site_label_3
_geom_angle
_geom_angle_site_symmetry_1
_geom_angle_site_symmetry_3
O1 W1 W2 135.62(13) . 2_556
O1 W1 W3 134.17(11) . .
W2 W1 W3 60.045(6) 2_556 .
O1 W1 W2 134.52(13) . .
W2 W1 W2 89.856(7) 2_556 .
W3 W1 W2 60.062(6) . .
O1 W1 W3 135.74(11) . 2_556
W2 W1 W3 59.952(6) 2_556 2_556
W3 W1 W3 90.085(7) . 2_556
W2 W1 W3 59.874(6) . 2_556
O1 W1 I3 87.24(11) . .
W2 W1 I3 62.151(8) 2_556 .
W3 W1 I3 62.183(8) . .
W2 W1 I3 122.229(9) . .
W3 W1 I3 122.076(9) 2_556 .
O1 W1 I1 87.34(11) . .
W2 W1 I1 122.124(9) 2_556 .
W3 W1 I1 122.392(9) . .
W2 W1 I1 62.359(8) . .
W3 W1 I1 62.202(8) 2_556 .
I3 W1 I1 174.569(10) . .
O1 W1 I2 88.97(14) . 2_556
W2 W1 I2 61.708(8) 2_556 2_556
W3 W1 I2 121.741(9) . 2_556
W2 W1 I2 121.368(10) . 2_556
W3 W1 I2 61.510(9) 2_556 2_556
I3 W1 I2 89.964(10) . 2_556
I1 W1 I2 89.588(9) . 2_556
O1 W1 I4 87.01(14) . .
W2 W1 I4 121.745(9) 2_556 .
W3 W1 I4 61.709(8) . .
W2 W1 I4 61.735(9) . .
W3 W1 I4 121.591(10) 2_556 .
I3 W1 I4 90.154(10) . .
I1 W1 I4 89.914(9) . .
I2 W1 I4 175.975(12) 2_556 .
O2 W2 W1 133.42(11) . 2_556
O2 W2 W3 134.79(9) . 2_556
W1 W2 W3 59.995(6) 2_556 2_556
O2 W2 W1 136.44(11) . .
W1 W2 W1 90.143(7) 2_556 .
W3 W2 W1 60.244(6) 2_556 .
O2 W2 W3 134.94(9) . .
W1 W2 W3 60.251(6) 2_556 .
W3 W2 W3 90.228(7) 2_556 .
W1 W2 W3 59.939(6) . .
O2 W2 I2 86.46(10) . .
W1 W2 I2 62.351(9) 2_556 .
W3 W2 I2 122.333(10) 2_556 .
W1 W2 I2 121.735(9) . .
W3 W2 I2 61.829(8) . .
O2 W2 I4 88.33(11) . .
W1 W2 I4 122.117(9) 2_556 .
W3 W2 I4 122.611(10) 2_556 .
W1 W2 I4 62.385(9) . .
W3 W2 I4 61.904(8) . .
I2 W2 I4 89.017(11) . .
O2 W2 I3 86.40(11) . 2_556
W1 W2 I3 61.805(8) 2_556 2_556
W3 W2 I3 62.041(8) 2_556 2_556
W1 W2 I3 122.271(9) . 2_556
W3 W2 I3 122.029(9) . 2_556
I2 W2 I3 90.124(11) . 2_556
I4 W2 I3 174.705(11) . 2_556
O2 W2 I1 88.78(10) . .
W1 W2 I1 122.049(9) 2_556 .
W3 W2 I1 62.063(7) 2_556 .
W1 W2 I1 61.653(7) . .
W3 W2 I1 121.563(9) . .
I2 W2 I1 175.143(10) . .
I4 W2 I1 89.884(10) . .
I3 W2 I1 90.537(9) 2_556 .
O3 W3 W1 135.01(11) . .
O3 W3 W2 133.95(10) . 2_556
W1 W3 W2 59.960(6) . 2_556
O3 W3 W2 136.28(10) . .
W1 W3 W2 60.000(6) . .
W2 W3 W2 89.771(7) 2_556 .
O3 W3 W1 135.05(11) . 2_556
W1 W3 W1 89.916(7) . 2_556
W2 W3 W1 59.882(6) 2_556 2_556
W2 W3 W1 59.797(6) . 2_556
O3 W3 I2 88.29(11) . .
W1 W3 I2 121.891(9) . .
W2 W3 I2 122.110(10) 2_556 .
W2 W3 I2 61.924(8) . .
W1 W3 I2 62.243(9) 2_556 .
O3 W3 I4 88.25(10) . .
W1 W3 I4 62.429(9) . .
W2 W3 I4 122.380(9) 2_556 .
W2 W3 I4 61.974(8) . .
W1 W3 I4 121.734(9) 2_556 .
I2 W3 I4 89.104(11) . .
O3 W3 I3 86.97(11) . .
W1 W3 I3 61.771(8) . .
W2 W3 I3 61.977(8) 2_556 .
W2 W3 I3 121.755(9) . .
W1 W3 I3 121.845(9) 2_556 .
I2 W3 I3 175.240(10) . .
I4 W3 I3 90.319(11) . .
O3 W3 I1 86.98(10) . 2_556
W1 W3 I1 122.084(8) . 2_556
W2 W3 I1 62.133(7) 2_556 2_556
W2 W3 I1 121.335(9) . 2_556
W1 W3 I1 61.567(7) 2_556 2_556
I2 W3 I1 89.640(10) . 2_556
I4 W3 I1 175.102(10) . 2_556
I3 W3 I1 90.541(10) . 2_556
W1 I1 W3 56.230(7) . 2_556
W1 I1 W2 55.988(7) . .
W3 I1 W2 55.805(7) 2_556 .
W3 I2 W2 56.247(7) . .
W3 I2 W1 56.247(7) . 2_556
W2 I2 W1 55.941(7) . 2_556
W1 I3 W2 56.045(7) . 2_556
W1 I3 W3 56.047(7) . .
W2 I3 W3 55.981(7) 2_556 .
W3 I4 W2 56.122(8) . .
W3 I4 W1 55.862(7) . .
W2 I4 W1 55.880(7) . .

loop_
_geom_bond_atom_site_label_1
_geom_bond_atom_site_label_2
_geom_bond_distance
_geom_bond_site_symmetry_2
W1 O1 2.104(4) .
W1 W2 2.6538(2) 2_556
W1 W3 2.6547(2) .
W1 W2 2.6563(2) .
W1 W3 2.6660(2) 2_556
W1 I3 2.8197(3) .
W1 I1 2.8203(3) .
W1 I2 2.8376(3) 2_556
W1 I4 2.8431(3) .
W2 O2 2.090(3) .
W2 W1 2.6538(2) 2_556
W2 W3 2.6561(2) 2_556
W2 W3 2.6580(2) .
W2 I2 2.8207(3) .
W2 I4 2.8261(3) .
W2 I3 2.8288(3) 2_556
W2 I1 2.8388(3) .
W3 O3 2.087(3) .
W3 W2 2.6561(2) 2_556
W3 W1 2.6660(2) 2_556
W3 I2 2.8181(4) .
W3 I4 2.8243(3) .
W3 I3 2.8306(3) .
W3 I1 2.8370(3) 2_556
I1 W3 2.8370(3) 2_556
I2 W1 2.8375(3) 2_556
I3 W2 2.8288(3) 2_556
